data_4033202
loop_
_publ_author_name
'Novikov, Mikhail S.'
'Rostovskii, Nikolai V.'
'Koronatov, Alexander N.'
'Zavyalov, Kirill V.'
'Zubakin, Grigory V.'
'Khlebnikov, Alexander F.'
'Starova, Galina L.'

_publ_section_title
;
 Synthesis of 1,2-Dihydropyrimidine-2-carboxylates via Regioselective
 Addition of Rhodium(II) Carbenoids to 2H-Azirine-2-carbaldimines.
;
_journal_issue 24
_journal_name_full 'The Journal of organic chemistry'
_journal_page_first 13396
_journal_page_last 13404
_journal_paper_doi 10.1021/acs.joc.7b02484
_journal_volume 82
_journal_year 2017
_chemical_formula_moiety 'C20 H17 Cl N2 O4'
_chemical_formula_sum 'C20 H18 Cl N2 O4'
_chemical_formula_weight 385.81
_space_group_crystal_system monoclinic
_space_group_IT_number 14
_space_group_name_Hall '-P 2ybc'
_space_group_name_H-M_alt 'P 1 21/c 1'
_symmetry_space_group_name_Hall '-P 2ybc'
_symmetry_space_group_name_H-M 'P 1 21/c 1'
_atom_sites_solution_hydrogens mixed
_atom_sites_solution_primary iterative
_audit_creation_date 2017-06-23
_audit_creation_method
;
Olex2 1.2
(compiled 2017.03.28 svn.r3405 for OlexSys, GUI svn.r5337)
;
_cell_angle_alpha 90
_cell_angle_beta 96.118(3)
_cell_angle_gamma 90
_cell_formula_units_Z 4
_cell_length_a 15.3053(4)
_cell_length_b 14.8181(5)
_cell_length_c 8.1391(4)
_cell_measurement_reflns_used 2536
_cell_measurement_temperature 100(2)
_cell_measurement_theta_max 30.6190
_cell_measurement_theta_min 3.0280
_cell_volume 1835.40(12)
_computing_cell_refinement
;
CrysAlisPro, Agilent Technologies,
Version 1.171.36.32 (release 02-08-2013 CrysAlis171 .NET)
(compiled Aug  2 2013,16:46:58)
;
_computing_data_collection
;
CrysAlisPro, Agilent Technologies,
Version 1.171.36.32 (release 02-08-2013 CrysAlis171 .NET)
(compiled Aug  2 2013,16:46:58)
;
_computing_data_reduction
;
CrysAlisPro, Agilent Technologies,
Version 1.171.36.32 (release 02-08-2013 CrysAlis171 .NET)
(compiled Aug  2 2013,16:46:58)
;
_computing_molecular_graphics 'Olex2 (Dolomanov et al., 2009)'
_computing_publication_material 'Olex2 (Dolomanov et al., 2009)'
_computing_structure_refinement 'ShelXL (Sheldrick, 2015)'
_computing_structure_solution
;
Superflip (Palatinus & Chapuis, 2007;Palatinus & van der Lee, 2008;
Palatinus et al., 2012)
;
_diffrn_ambient_temperature 100(2)
_diffrn_detector_area_resol_mean 16.2096
_diffrn_measured_fraction_theta_full 0.999
_diffrn_measured_fraction_theta_max 0.999
_diffrn_measurement_details
;
#__ type_ start__ end____ width___ exp.time_
  1 omega  -93.00    7.00   1.0000   20.0000
omega____ theta____ kappa____ phi______ frames
    -      -22.4241  -77.0000  -90.0000 100

#__ type_ start__ end____ width___ exp.time_
  2 omega  -82.00  -35.00   1.0000   20.0000
omega____ theta____ kappa____ phi______ frames
    -      -22.4241  -38.0000  -60.0000 47

#__ type_ start__ end____ width___ exp.time_
  3 omega  -57.00  -32.00   1.0000   20.0000
omega____ theta____ kappa____ phi______ frames
    -      -22.4241  178.0000   60.0000 25

#__ type_ start__ end____ width___ exp.time_
  4 omega  -22.00   54.00   1.0000   20.0000
omega____ theta____ kappa____ phi______ frames
    -       23.3616  -99.0000   60.0000 76
;
_diffrn_measurement_device_type 'Xcalibur, Eos'
_diffrn_measurement_method '\w scans'
_diffrn_orient_matrix_UB_11 -0.0282614000
_diffrn_orient_matrix_UB_12 0.0356392000
_diffrn_orient_matrix_UB_13 0.0188085000
_diffrn_orient_matrix_UB_21 -0.0333612000
_diffrn_orient_matrix_UB_22 -0.0317917000
_diffrn_orient_matrix_UB_23 0.0120038000
_diffrn_orient_matrix_UB_31 0.0161145000
_diffrn_orient_matrix_UB_32 -0.0033893000
_diffrn_orient_matrix_UB_33 0.0847553000
_diffrn_radiation_monochromator graphite
_diffrn_radiation_type MoK\a
_diffrn_radiation_wavelength 0.71073
_diffrn_reflns_av_R_equivalents 0.0233
_diffrn_reflns_av_unetI/netI 0.0365
_diffrn_reflns_Laue_measured_fraction_full 0.999
_diffrn_reflns_Laue_measured_fraction_max 0.999
_diffrn_reflns_limit_h_max 15
_diffrn_reflns_limit_h_min -19
_diffrn_reflns_limit_k_max 15
_diffrn_reflns_limit_k_min -19
_diffrn_reflns_limit_l_max 10
_diffrn_reflns_limit_l_min -10
_diffrn_reflns_number 8977
_diffrn_reflns_point_group_measured_fraction_full 0.999
_diffrn_reflns_point_group_measured_fraction_max 0.999
_diffrn_reflns_theta_full 25.242
_diffrn_reflns_theta_max 27.499
_diffrn_reflns_theta_min 2.677
_diffrn_source 'Enhance (Mo) X-ray Source'
_exptl_absorpt_coefficient_mu 0.237
_exptl_absorpt_correction_T_max 1.00000
_exptl_absorpt_correction_T_min 0.93187
_exptl_absorpt_correction_type multi-scan
_exptl_absorpt_process_details
;
CrysAlisPro, Agilent Technologies,
Version 1.171.36.32 (release 02-08-2013 CrysAlis171 .NET)
(compiled Aug  2 2013,16:46:58)
Empirical absorption correction using spherical harmonics,
 implemented in SCALE3 ABSPACK scaling algorithm.
;
_exptl_crystal_colour colorless
_exptl_crystal_density_diffrn 1.396
_exptl_crystal_description prizm
_exptl_crystal_F_000 804
_exptl_crystal_size_max 0.32
_exptl_crystal_size_mid 0.22
_exptl_crystal_size_min 0.08
_refine_diff_density_max 0.633
_refine_diff_density_min -0.734
_refine_diff_density_rms 0.063
_refine_ls_extinction_method none
_refine_ls_goodness_of_fit_ref 1.024
_refine_ls_hydrogen_treatment mixed
_refine_ls_matrix_type full
_refine_ls_number_parameters 222
_refine_ls_number_reflns 4215
_refine_ls_number_restraints 0
_refine_ls_restrained_S_all 1.024
_refine_ls_R_factor_all 0.0723
_refine_ls_R_factor_gt 0.0558
_refine_ls_shift/su_max 0.000
_refine_ls_shift/su_mean 0.000
_refine_ls_structure_factor_coef Fsqd
_refine_ls_weighting_details 'w=1/[\s^2^(Fo^2^)+(0.0414P)^2^+2.5713P] where P=(Fo^2^+2Fc^2^)/3'
_refine_ls_weighting_scheme calc
_refine_ls_wR_factor_gt 0.1223
_refine_ls_wR_factor_ref 0.1323
_reflns_Friedel_coverage 0.000
_reflns_number_gt 3366
_reflns_number_total 4215
_reflns_threshold_expression 'I > 2\s(I)'
_cod_data_source_file jo7b02484_si_002.cif
_cod_data_source_block rnv38_4q
_cod_depositor_comments 'Adding full bibliography for 4033202--4033205.cif.'
_cod_original_cell_volume 1835.39(12)
_cod_database_code 4033202
_shelx_shelxl_version_number 2014/7
_chemical_oxdiff_formula 'c20 h17 cl1 n2 o4'
_shelx_space_group_comment
;
The symmetry employed for this shelxl refinement is uniquely defined
by the following loop, which should always be used as a source of
symmetry information in preference to the above space-group names.
They are only intended as comments.
;
_reflns_odcompleteness_completeness 99.88
_reflns_odcompleteness_iscentric 1
_reflns_odcompleteness_theta 28.51
_olex2_refinement_description
;
1. Fixed Uiso
 At 1.2 times of:
  All C(H) groups
 At 1.5 times of:
  All C(H,H,H) groups
2. Uiso/Uaniso restraints and constraints
Uanis(C15A) = Uanis(C16A) = Uanis(C17A) = Uanis(C18A) = Uanis(C19A) =
Uanis(C20A) = Uanis(C15) = Uanis(C16) = Uanis(C17) = Uanis(C18) = Uanis(C19) =
Uanis(C20)
3. Others
 Sof(C15A)=Sof(C16A)=Sof(H16A)=Sof(C17A)=Sof(H17A)=Sof(C18A)=Sof(H18A)=
 Sof(C19A)=Sof(H19A)=Sof(C20A)=Sof(H20A)=1-FVAR(1)
 Sof(C15)=Sof(C16)=Sof(H16)=Sof(C17)=Sof(H17)=Sof(C18)=Sof(H18)=Sof(C19)=
 Sof(H19)=Sof(C20)=Sof(H20)=FVAR(1)
4.a Aromatic/amide H refined with riding coordinates:
 C6(H6), C9(H9), C7(H7), C3(H3), C4(H4), C16(H16), C17(H17), C18(H18),
 C19(H19), C20(H20), C16A(H16A), C17A(H17A), C18A(H18A), C19A(H19A), C20A(H20A)
4.b Fitted hexagon refined as free rotating group:
 C15(C16,C17,C18,C19,C20), C15A(C16A,C17A,C18A,C19A,C20A)
4.c Idealised Me refined as rotating group:
 C12(H12A,H12B,H12C)
;
_olex2_submission_special_instructions 'No special instructions were received'

loop_
_space_group_symop_operation_xyz
'x, y, z'
'-x, y+1/2, -z+1/2'
'-x, -y, -z'
'x, -y-1/2, z-1/2'

loop_
_atom_site_label
_atom_site_type_symbol
_atom_site_fract_x
_atom_site_fract_y
_atom_site_fract_z
_atom_site_U_iso_or_equiv
_atom_site_adp_type
_atom_site_occupancy
_atom_site_site_symmetry_order
_atom_site_calc_flag
_atom_site_refinement_flags_posn
_atom_site_refinement_flags_occupancy
_atom_site_disorder_assembly
_atom_site_disorder_group
Cl1 Cl 0.31472(4) 0.71299(4) 0.73001(8) 0.03195(16) Uani 1 1 d . . . .
O4 O 0.83636(11) 0.51938(13) 0.5062(3) 0.0444(5) Uani 1 1 d . . . .
N2 N 0.83002(13) 0.60610(17) 0.7859(3) 0.0389(5) Uani 1 1 d . . . .
N1 N 0.69500(11) 0.67670(11) 0.6668(2) 0.0198(4) Uani 1 1 d . . . .
O3 O 0.70121(11) 0.56071(10) 0.3985(2) 0.0281(4) Uani 1 1 d . . . .
C14 C 0.8527(2) 0.4836(2) 0.3453(5) 0.0577(10) Uani 1 1 d . . . .
H14A H 0.913(3) 0.462(3) 0.359(5) 0.087 Uiso 1 1 d R . . .
H14B H 0.845(3) 0.534(3) 0.262(5) 0.087 Uiso 1 1 d R . . .
H14C H 0.812(3) 0.435(3) 0.314(5) 0.087 Uiso 1 1 d R . . .
C5 C 0.60326(13) 0.68420(13) 0.6786(2) 0.0163(4) Uani 1 1 d . . . .
C10 C 0.54537(14) 0.61474(13) 0.6260(2) 0.0180(4) Uani 1 1 d . . . .
H10 H 0.5668(15) 0.5615(16) 0.574(3) 0.022 Uiso 1 1 d R . . .
C8 C 0.42573(13) 0.70184(14) 0.7067(3) 0.0206(4) Uani 1 1 d . . . .
C6 C 0.57124(14) 0.76287(14) 0.7431(2) 0.0198(4) Uani 1 1 d . . . .
H6 H 0.6098 0.8091 0.7788 0.024 Uiso 1 1 calc R . . .
C9 C 0.45641(13) 0.62311(14) 0.6430(3) 0.0202(4) Uani 1 1 d . . . .
H9 H 0.4179 0.5761 0.6119 0.024 Uiso 1 1 calc R . . .
C2 C 0.87237(16) 0.6774(2) 0.7504(3) 0.0422(7) Uani 1 1 d . . . .
C1 C 0.74603(13) 0.59315(15) 0.6873(3) 0.0237(5) Uani 1 1 d . . . .
C7 C 0.48200(14) 0.77259(14) 0.7544(3) 0.0212(4) Uani 1 1 d . . . .
H7 H 0.4601 0.8261 0.7937 0.025 Uiso 1 1 calc R . . .
C3 C 0.83211(18) 0.74727(19) 0.6468(4) 0.0416(7) Uani 1 1 d . . . .
H3 H 0.8658 0.7900 0.5984 0.050 Uiso 1 1 calc R . . .
C13 C 0.75824(14) 0.55600(14) 0.5122(3) 0.0258(5) Uani 1 1 d . . . .
C4 C 0.74317(16) 0.74891(16) 0.6218(3) 0.0294(5) Uani 1 1 d . . . .
H4 H 0.7146 0.7993 0.5738 0.035 Uiso 1 1 calc R . . .
O2 O 0.67931(11) 0.54814(12) 0.9232(2) 0.0328(4) Uani 1 1 d . . . .
O1 O 0.68486(12) 0.44542(11) 0.7211(2) 0.0375(4) Uani 1 1 d . . . .
C11 C 0.69881(14) 0.51965(16) 0.7765(3) 0.0263(5) Uani 1 1 d . . . .
C12 C 0.6326(2) 0.4835(2) 1.0150(3) 0.0525(8) Uani 1 1 d . . . .
H12A H 0.6245 0.5080 1.1215 0.079 Uiso 1 1 calc GR . . .
H12B H 0.6661 0.4287 1.0288 0.079 Uiso 1 1 calc GR . . .
H12C H 0.5764 0.4709 0.9555 0.079 Uiso 1 1 calc GR . . .
C15 C 0.96748(13) 0.6749(2) 0.8438(4) 0.0498(6) Uani 0.641(3) 1 d . P A 1
C16 C 1.00108(16) 0.5995(2) 0.9303(4) 0.0498(6) Uani 0.641(3) 1 d G P A 1
H16 H 0.9660 0.5487 0.9381 0.060 Uiso 0.641(3) 1 calc R P A 1
C17 C 1.08708(16) 0.5999(2) 1.0050(4) 0.0498(6) Uani 0.641(3) 1 d G P A 1
H17 H 1.1096 0.5494 1.0629 0.060 Uiso 0.641(3) 1 calc R P A 1
C18 C 1.13948(13) 0.6758(2) 0.9934(4) 0.0498(6) Uani 0.641(3) 1 d G P A 1
H18 H 1.1970 0.6760 1.0434 0.060 Uiso 0.641(3) 1 calc R P A 1
C19 C 1.10588(16) 0.7512(2) 0.9069(4) 0.0498(6) Uani 0.641(3) 1 d G P A 1
H19 H 1.1409 0.8020 0.8991 0.060 Uiso 0.641(3) 1 calc R P A 1
C20 C 1.01988(17) 0.7508(2) 0.8322(4) 0.0498(6) Uani 0.641(3) 1 d G P A 1
H20 H 0.9974 0.8013 0.7743 0.060 Uiso 0.641(3) 1 calc R P A 1
C15A C 0.9590(2) 0.7103(4) 0.8056(7) 0.0498(6) Uani 0.359(3) 1 d . P A 2
C16A C 1.0103(3) 0.6400(3) 0.8756(7) 0.0498(6) Uani 0.359(3) 1 d G P A 2
H16A H 0.9872 0.5820 0.8774 0.060 Uiso 0.359(3) 1 calc R P A 2
C17A C 1.0961(3) 0.6563(4) 0.9431(7) 0.0498(6) Uani 0.359(3) 1 d G P A 2
H17A H 1.1305 0.6093 0.9899 0.060 Uiso 0.359(3) 1 calc R P A 2
C18A C 1.1307(2) 0.7430(4) 0.9405(7) 0.0498(6) Uani 0.359(3) 1 d G P A 2
H18A H 1.1881 0.7540 0.9856 0.060 Uiso 0.359(3) 1 calc R P A 2
C19A C 1.0794(3) 0.8134(4) 0.8704(7) 0.0498(6) Uani 0.359(3) 1 d G P A 2
H19A H 1.1025 0.8714 0.8687 0.060 Uiso 0.359(3) 1 calc R P A 2
C20A C 0.9936(3) 0.7970(4) 0.8030(7) 0.0498(6) Uani 0.359(3) 1 d G P A 2
H20A H 0.9592 0.8441 0.7561 0.060 Uiso 0.359(3) 1 calc R P A 2

loop_
_atom_site_aniso_label
_atom_site_aniso_U_11
_atom_site_aniso_U_22
_atom_site_aniso_U_33
_atom_site_aniso_U_23
_atom_site_aniso_U_13
_atom_site_aniso_U_12
Cl1 0.0173(3) 0.0267(3) 0.0521(4) 0.0014(3) 0.0053(2) 0.0050(2)
O4 0.0192(8) 0.0410(10) 0.0744(14) -0.0253(10) 0.0111(9) 0.0019(8)
N2 0.0130(9) 0.0598(15) 0.0427(13) -0.0073(11) -0.0029(8) -0.0014(10)
N1 0.0184(9) 0.0174(8) 0.0241(9) -0.0035(7) 0.0044(7) -0.0036(7)
O3 0.0311(9) 0.0242(8) 0.0297(9) -0.0069(7) 0.0067(7) 0.0003(7)
C14 0.0366(16) 0.0452(17) 0.097(3) -0.0394(18) 0.0327(18) -0.0064(14)
C5 0.0183(10) 0.0175(9) 0.0131(9) 0.0014(7) 0.0012(7) -0.0008(8)
C10 0.0207(10) 0.0147(9) 0.0181(10) -0.0009(8) -0.0004(8) 0.0011(8)
C8 0.0155(9) 0.0221(10) 0.0240(10) 0.0039(8) 0.0006(8) 0.0033(8)
C6 0.0244(11) 0.0172(10) 0.0174(10) -0.0020(8) 0.0009(8) -0.0039(8)
C9 0.0180(10) 0.0175(10) 0.0238(11) 0.0004(8) -0.0029(8) -0.0017(8)
C2 0.0198(12) 0.0685(19) 0.0400(15) -0.0283(14) 0.0108(10) -0.0131(13)
C1 0.0146(10) 0.0250(11) 0.0308(12) -0.0013(9) -0.0009(8) 0.0007(8)
C7 0.0251(11) 0.0170(10) 0.0218(10) -0.0006(8) 0.0035(8) 0.0039(8)
C3 0.0384(15) 0.0428(15) 0.0490(16) -0.0269(13) 0.0301(13) -0.0252(12)
C13 0.0189(10) 0.0186(10) 0.0411(13) -0.0052(9) 0.0086(10) -0.0024(8)
C4 0.0381(13) 0.0213(11) 0.0323(12) -0.0100(9) 0.0196(10) -0.0123(10)
O2 0.0326(9) 0.0402(10) 0.0237(8) 0.0110(7) -0.0059(7) -0.0058(8)
O1 0.0369(10) 0.0213(8) 0.0546(12) 0.0068(8) 0.0067(8) 0.0033(7)
C11 0.0164(10) 0.0293(12) 0.0319(12) 0.0091(10) -0.0041(9) 0.0048(9)
C12 0.071(2) 0.0602(19) 0.0257(14) 0.0173(13) 0.0021(13) -0.0215(17)
C15 0.0164(7) 0.0915(17) 0.0416(11) -0.0176(10) 0.0028(7) -0.0104(9)
C16 0.0164(7) 0.0915(17) 0.0416(11) -0.0176(10) 0.0028(7) -0.0104(9)
C17 0.0164(7) 0.0915(17) 0.0416(11) -0.0176(10) 0.0028(7) -0.0104(9)
C18 0.0164(7) 0.0915(17) 0.0416(11) -0.0176(10) 0.0028(7) -0.0104(9)
C19 0.0164(7) 0.0915(17) 0.0416(11) -0.0176(10) 0.0028(7) -0.0104(9)
C20 0.0164(7) 0.0915(17) 0.0416(11) -0.0176(10) 0.0028(7) -0.0104(9)
C15A 0.0164(7) 0.0915(17) 0.0416(11) -0.0176(10) 0.0028(7) -0.0104(9)
C16A 0.0164(7) 0.0915(17) 0.0416(11) -0.0176(10) 0.0028(7) -0.0104(9)
C17A 0.0164(7) 0.0915(17) 0.0416(11) -0.0176(10) 0.0028(7) -0.0104(9)
C18A 0.0164(7) 0.0915(17) 0.0416(11) -0.0176(10) 0.0028(7) -0.0104(9)
C19A 0.0164(7) 0.0915(17) 0.0416(11) -0.0176(10) 0.0028(7) -0.0104(9)
C20A 0.0164(7) 0.0915(17) 0.0416(11) -0.0176(10) 0.0028(7) -0.0104(9)

loop_
_atom_type_symbol
_atom_type_description
_atom_type_scat_dispersion_real
_atom_type_scat_dispersion_imag
_atom_type_scat_source
C C 0.0033 0.0016 'International Tables Vol C Tables 4.2.6.8 and 6.1.1.4'
H H 0.0000 0.0000 'International Tables Vol C Tables 4.2.6.8 and 6.1.1.4'
N N 0.0061 0.0033 'International Tables Vol C Tables 4.2.6.8 and 6.1.1.4'
O O 0.0106 0.0060 'International Tables Vol C Tables 4.2.6.8 and 6.1.1.4'
Cl Cl 0.1484 0.1585 'International Tables Vol C Tables 4.2.6.8 and 6.1.1.4'

loop_
_geom_angle_atom_site_label_1
_geom_angle_atom_site_label_2
_geom_angle_atom_site_label_3
_geom_angle
C13 O4 C14 115.2(2)
C2 N2 C1 114.9(2)
C5 N1 C1 125.25(17)
C4 N1 C5 121.33(18)
C4 N1 C1 113.25(18)
O4 C14 H14A 105(3)
O4 C14 H14B 108(2)
O4 C14 H14C 110(2)
H14A C14 H14B 112(3)
H14A C14 H14C 111(3)
H14B C14 H14C 110(3)
C10 C5 N1 121.40(18)
C6 C5 N1 118.81(18)
C6 C5 C10 119.80(19)
C5 C10 H10 120.1(14)
C9 C10 C5 120.04(19)
C9 C10 H10 119.8(14)
C9 C8 Cl1 119.83(16)
C9 C8 C7 121.27(19)
C7 C8 Cl1 118.90(16)
C5 C6 H6 119.9
C7 C6 C5 120.15(19)
C7 C6 H6 119.9
C10 C9 H9 120.3
C8 C9 C10 119.32(19)
C8 C9 H9 120.3
N2 C2 C3 122.0(2)
N2 C2 C15 109.6(3)
N2 C2 C15A 132.6(4)
C3 C2 C15 128.4(3)
C3 C2 C15A 105.3(3)
N2 C1 N1 112.39(19)
N2 C1 C13 111.50(18)
N2 C1 C11 105.43(19)
N1 C1 C13 108.02(18)
N1 C1 C11 112.47(17)
C11 C1 C13 106.93(18)
C8 C7 C6 119.34(19)
C8 C7 H7 120.3
C6 C7 H7 120.3
C2 C3 H3 121.2
C4 C3 C2 117.6(2)
C4 C3 H3 121.2
O4 C13 C1 112.2(2)
O3 C13 O4 125.5(2)
O3 C13 C1 122.33(19)
N1 C4 H4 119.8
C3 C4 N1 120.4(2)
C3 C4 H4 119.8
C11 O2 C12 115.0(2)
O2 C11 C1 111.2(2)
O1 C11 C1 123.2(2)
O1 C11 O2 125.5(2)
O2 C12 H12A 109.5
O2 C12 H12B 109.5
O2 C12 H12C 109.5
H12A C12 H12B 109.5
H12A C12 H12C 109.5
H12B C12 H12C 109.5
C16 C15 C2 122.6(2)
C16 C15 C20 120.0
C20 C15 C2 117.4(2)
C15 C16 H16 120.0
C17 C16 C15 120.0
C17 C16 H16 120.0
C16 C17 H17 120.0
C18 C17 C16 120.0
C18 C17 H17 120.0
C17 C18 H18 120.0
C17 C18 C19 120.0
C19 C18 H18 120.0
C18 C19 H19 120.0
C18 C19 C20 120.0
C20 C19 H19 120.0
C15 C20 H20 120.0
C19 C20 C15 120.0
C19 C20 H20 120.0
C16A C15A C2 109.6(4)
C16A C15A C20A 120.0
C20A C15A C2 130.4(4)
C15A C16A H16A 120.0
C15A C16A C17A 120.0
C17A C16A H16A 120.0
C16A C17A H17A 120.0
C18A C17A C16A 120.0
C18A C17A H17A 120.0
C17A C18A H18A 120.0
C17A C18A C19A 120.0
C19A C18A H18A 120.0
C18A C19A H19A 120.0
C20A C19A C18A 120.0
C20A C19A H19A 120.0
C15A C20A H20A 120.0
C19A C20A C15A 120.0
C19A C20A H20A 120.0

loop_
_geom_bond_atom_site_label_1
_geom_bond_atom_site_label_2
_geom_bond_distance
Cl1 C8 1.737(2)
O4 C14 1.459(4)
O4 C13 1.319(3)
N2 C2 1.289(4)
N2 C1 1.454(3)
N1 C5 1.422(3)
N1 C1 1.464(3)
N1 C4 1.371(3)
O3 C13 1.204(3)
C14 H14A 0.97(4)
C14 H14B 1.00(4)
C14 H14C 0.97(4)
C5 C10 1.395(3)
C5 C6 1.389(3)
C10 H10 0.97(2)
C10 C9 1.389(3)
C8 C9 1.379(3)
C8 C7 1.386(3)
C6 H6 0.9300
C6 C7 1.386(3)
C9 H9 0.9300
C2 C3 1.432(5)
C2 C15 1.569(3)
C2 C15A 1.439(4)
C1 C13 1.557(3)
C1 C11 1.533(3)
C7 H7 0.9300
C3 H3 0.9300
C3 C4 1.355(4)
C4 H4 0.9300
O2 C11 1.330(3)
O2 C12 1.449(3)
O1 C11 1.199(3)
C12 H12A 0.9600
C12 H12B 0.9600
C12 H12C 0.9600
C15 C16 1.3900
C15 C20 1.3900
C16 H16 0.9300
C16 C17 1.3900
C17 H17 0.9300
C17 C18 1.3900
C18 H18 0.9300
C18 C19 1.3900
C19 H19 0.9300
C19 C20 1.3900
C20 H20 0.9300
C15A C16A 1.3900
C15A C20A 1.3900
C16A H16A 0.9300
C16A C17A 1.3900
C17A H17A 0.9300
C17A C18A 1.3900
C18A H18A 0.9300
C18A C19A 1.3900
C19A H19A 0.9300
C19A C20A 1.3900
C20A H20A 0.9300

loop_
_geom_torsion_atom_site_label_1
_geom_torsion_atom_site_label_2
_geom_torsion_atom_site_label_3
_geom_torsion_atom_site_label_4
_geom_torsion
Cl1 C8 C9 C10 -179.59(16)
Cl1 C8 C7 C6 177.20(16)
N2 C2 C3 C4 17.1(4)
N2 C2 C15 C16 8.4(3)
N2 C2 C15 C20 -174.1(2)
N2 C2 C15A C16A 18.4(5)
N2 C2 C15A C20A -159.2(3)
N2 C1 C13 O4 18.9(3)
N2 C1 C13 O3 -161.6(2)
N2 C1 C11 O2 66.1(2)
N2 C1 C11 O1 -111.4(2)
N1 C5 C10 C9 178.33(18)
N1 C5 C6 C7 179.28(18)
N1 C1 C13 O4 142.85(19)
N1 C1 C13 O3 -37.7(3)
N1 C1 C11 O2 -56.7(2)
N1 C1 C11 O1 125.8(2)
C14 O4 C13 O3 1.0(4)
C14 O4 C13 C1 -179.6(2)
C5 N1 C1 N2 -137.2(2)
C5 N1 C1 C13 99.4(2)
C5 N1 C1 C11 -18.4(3)
C5 N1 C4 C3 165.0(2)
C5 C10 C9 C8 2.3(3)
C5 C6 C7 C8 2.4(3)
C10 C5 C6 C7 -0.3(3)
C6 C5 C10 C9 -2.1(3)
C9 C8 C7 C6 -2.2(3)
C2 N2 C1 N1 -43.9(3)
C2 N2 C1 C13 77.6(3)
C2 N2 C1 C11 -166.7(2)
C2 C3 C4 N1 -12.5(3)
C2 C15 C16 C17 177.4(3)
C2 C15 C20 C19 -177.5(3)
C2 C15A C16A C17A -177.8(5)
C2 C15A C20A C19A 177.3(6)
C1 N2 C2 C3 12.2(3)
C1 N2 C2 C15 -170.7(2)
C1 N2 C2 C15A -173.4(4)
C1 N1 C5 C10 -34.3(3)
C1 N1 C5 C6 146.1(2)
C1 N1 C4 C3 -19.4(3)
C7 C8 C9 C10 -0.2(3)
C3 C2 C15 C16 -174.7(2)
C3 C2 C15 C20 2.8(4)
C3 C2 C15A C16A -166.5(3)
C3 C2 C15A C20A 16.0(5)
C13 C1 C11 O2 -175.12(17)
C13 C1 C11 O1 7.4(3)
C4 N1 C5 C10 140.8(2)
C4 N1 C5 C6 -38.8(3)
C4 N1 C1 N2 47.4(3)
C4 N1 C1 C13 -76.0(2)
C4 N1 C1 C11 166.20(19)
C11 C1 C13 O4 -95.9(2)
C11 C1 C13 O3 83.6(2)
C12 O2 C11 C1 178.7(2)
C12 O2 C11 O1 -3.9(3)
C15 C2 C3 C4 -159.5(3)
C15 C16 C17 C18 0.0
C16 C15 C20 C19 0.0
C16 C17 C18 C19 0.0
C17 C18 C19 C20 0.0
C18 C19 C20 C15 0.0
C20 C15 C16 C17 0.0
C15A C2 C3 C4 -158.7(3)
C15A C16A C17A C18A 0.0
C16A C15A C20A C19A 0.0
C16A C17A C18A C19A 0.0
C17A C18A C19A C20A 0.0
C18A C19A C20A C15A 0.0
C20A C15A C16A C17A 0.0
